data_7225151
loop_
_publ_author_name
'Nauha, Elisa'
'Naumov, Pan\<ce'
'Lusi, Matteo'

_publ_section_title
;
 Fine-tuning of a thermosalient phase transition by solid solutions
;
_journal_issue 25
_journal_name_full CrystEngComm
_journal_page_first 4699
_journal_paper_doi 10.1039/C6CE00762G
_journal_volume 18
_journal_year 2016
_chemical_formula_sum 'C10 H8 Br1.51 Cl0.49 N2 Zn'
_chemical_formula_weight 359.69
_chemical_name_systematic
;
 ?
;
_space_group_crystal_system monoclinic
_space_group_IT_number 15
_space_group_name_Hall '-C 2yc'
_space_group_name_H-M_alt 'C 1 2/c 1'
_symmetry_space_group_name_Hall '-C 2yc'
_symmetry_space_group_name_H-M 'C 1 2/c 1'
_atom_sites_solution_hydrogens geom
_audit_creation_method SHELXL-2013
_audit_update_record
;
2016-03-18 deposited with the CCDC.
2016-05-09 downloaded from the CCDC.
;
_cell_angle_alpha 90
_cell_angle_beta 97.673(3)
_cell_angle_gamma 90
_cell_formula_units_Z 4
_cell_length_a 10.7037(16)
_cell_length_b 14.806(2)
_cell_length_c 7.7392(12)
_cell_measurement_temperature 290(2)
_cell_volume 1215.5(3)
_computing_structure_refinement 'SHELXL-2013 (Sheldrick, 2013)'
_diffrn_ambient_temperature 290(2)
_diffrn_measured_fraction_theta_full 1.000
_diffrn_measured_fraction_theta_max 0.999
_diffrn_radiation_type MoK\a
_diffrn_radiation_wavelength 0.71073
_diffrn_reflns_av_R_equivalents 0.0188
_diffrn_reflns_av_unetI/netI 0.0180
_diffrn_reflns_Laue_measured_fraction_full 1.000
_diffrn_reflns_Laue_measured_fraction_max 0.999
_diffrn_reflns_limit_h_max 14
_diffrn_reflns_limit_h_min -14
_diffrn_reflns_limit_k_max 20
_diffrn_reflns_limit_k_min -20
_diffrn_reflns_limit_l_max 10
_diffrn_reflns_limit_l_min -10
_diffrn_reflns_number 6639
_diffrn_reflns_point_group_measured_fraction_full 1.000
_diffrn_reflns_point_group_measured_fraction_max 0.999
_diffrn_reflns_theta_full 25.242
_diffrn_reflns_theta_max 29.185
_diffrn_reflns_theta_min 2.362
_exptl_absorpt_coefficient_mu 7.066
_exptl_absorpt_correction_T_max 0.7458
_exptl_absorpt_correction_T_min 0.4828
_exptl_absorpt_correction_type multi-scan
_exptl_absorpt_process_details sadabs
_exptl_crystal_colour colorless
_exptl_crystal_density_diffrn 1.965
_exptl_crystal_description needle
_exptl_crystal_F_000 693
_exptl_crystal_size_max 0.220
_exptl_crystal_size_mid 0.040
_exptl_crystal_size_min 0.040
_refine_diff_density_max 0.475
_refine_diff_density_min -0.245
_refine_diff_density_rms 0.066
_refine_ls_extinction_method none
_refine_ls_goodness_of_fit_ref 1.077
_refine_ls_hydrogen_treatment constr
_refine_ls_matrix_type full
_refine_ls_number_parameters 79
_refine_ls_number_reflns 1655
_refine_ls_number_restraints 0
_refine_ls_restrained_S_all 1.077
_refine_ls_R_factor_all 0.0425
_refine_ls_R_factor_gt 0.0289
_refine_ls_shift/su_max 0.000
_refine_ls_shift/su_mean 0.000
_refine_ls_structure_factor_coef Fsqd
_refine_ls_weighting_details 'w=1/[\s^2^(Fo^2^)+(0.0362P)^2^+0.6794P] where P=(Fo^2^+2Fc^2^)/3'
_refine_ls_weighting_scheme calc
_refine_ls_wR_factor_gt 0.0691
_refine_ls_wR_factor_ref 0.0738
_reflns_Friedel_coverage 0.000
_reflns_number_gt 1302
_reflns_number_total 1655
_reflns_threshold_expression 'I > 2\s(I)'
_cod_data_source_file c6ce00762g3.cif
_cod_data_source_block 1x80_ratio290K
_cod_depositor_comments 'Adding full bibliography for 7225150--7225163.cif.'
_cod_original_cell_volume 1215.6(3)
_cod_database_code 7225151
_shelx_space_group_comment
;
The symmetry employed for this shelxl refinement is uniquely defined
by the following loop, which should always be used as a source of
symmetry information in preference to the above space-group names.
They are only intended as comments.
;
_shelx_estimated_absorpt_t_min 0.305
_shelx_estimated_absorpt_t_max 0.765
_shelxl_version_number 2013-4

loop_
_space_group_symop_operation_xyz
'x, y, z'
'-x, y, -z+1/2'
'x+1/2, y+1/2, z'
'-x+1/2, y+1/2, -z+1/2'
'-x, -y, -z'
'x, -y, z-1/2'
'-x+1/2, -y+1/2, -z'
'x+1/2, -y+1/2, z-1/2'

loop_
_atom_site_label
_atom_site_type_symbol
_atom_site_fract_x
_atom_site_fract_y
_atom_site_fract_z
_atom_site_U_iso_or_equiv
_atom_site_adp_type
_atom_site_occupancy
_atom_site_site_symmetry_order
_atom_site_calc_flag
_atom_site_refinement_flags_posn
_atom_site_refinement_flags_adp
_atom_site_refinement_flags_occupancy
_atom_site_disorder_assembly
_atom_site_disorder_group
Zn1 Zn 0.0000 0.29896(2) 0.2500 0.04382(16) Uani 1 2 d S T P . .
Br1 Br -0.0114(2) 0.21469(12) -0.0032(3) 0.0598(5) Uani 0.756(4) 1 d . . P A 1
Cl1 Cl -0.0418(16) 0.2219(7) -0.014(2) 0.056(3) Uani 0.244(4) 1 d . . P A 2
N1 N 0.12005(18) 0.40500(13) 0.2239(3) 0.0438(5) Uani 1 1 d . . . . .
C1 C 0.0669(2) 0.48690(15) 0.2336(3) 0.0438(5) Uani 1 1 d . . . . .
C2 C 0.1345(3) 0.5650(2) 0.2119(4) 0.0657(8) Uani 1 1 d . . . . .
H2 H 0.0978 0.6214 0.2204 0.079 Uiso 1 1 calc R U . . .
C3 C 0.2565(3) 0.5576(3) 0.1777(5) 0.0832(11) Uani 1 1 d . . . . .
H3 H 0.3032 0.6094 0.1632 0.100 Uiso 1 1 calc R U . . .
C4 C 0.3096(3) 0.4745(3) 0.1649(5) 0.0771(10) Uani 1 1 d . . . . .
H4 H 0.3920 0.4690 0.1402 0.093 Uiso 1 1 calc R U . . .
C5 C 0.2388(3) 0.3988(2) 0.1893(4) 0.0606(7) Uani 1 1 d . . . . .
H5 H 0.2747 0.3420 0.1814 0.073 Uiso 1 1 calc R U . . .

loop_
_atom_site_aniso_label
_atom_site_aniso_U_11
_atom_site_aniso_U_22
_atom_site_aniso_U_33
_atom_site_aniso_U_23
_atom_site_aniso_U_13
_atom_site_aniso_U_12
Zn1 0.0570(3) 0.0343(2) 0.0426(3) 0.000 0.01573(19) 0.000
Br1 0.0818(10) 0.0549(4) 0.0457(6) -0.0115(3) 0.0192(6) -0.0050(3)
Cl1 0.091(8) 0.038(2) 0.039(2) -0.003(2) 0.008(4) -0.023(4)
N1 0.0453(11) 0.0473(11) 0.0392(10) 0.0024(8) 0.0068(9) -0.0039(8)
C1 0.0578(14) 0.0395(11) 0.0327(11) 0.0024(9) 0.0007(11) -0.0063(10)
C2 0.083(2) 0.0493(15) 0.0621(18) 0.0080(13) 0.0000(16) -0.0193(14)
C3 0.091(3) 0.088(3) 0.069(2) 0.0134(19) 0.0073(19) -0.048(2)
C4 0.0551(18) 0.111(3) 0.066(2) 0.004(2) 0.0099(16) -0.0276(19)
C5 0.0497(15) 0.080(2) 0.0529(16) 0.0042(14) 0.0115(13) 0.0002(14)

loop_
_atom_type_symbol
_atom_type_description
_atom_type_scat_dispersion_real
_atom_type_scat_dispersion_imag
_atom_type_scat_source
C C 0.0033 0.0016 'International Tables Vol C Tables 4.2.6.8 and 6.1.1.4'
H H 0.0000 0.0000 'International Tables Vol C Tables 4.2.6.8 and 6.1.1.4'
N N 0.0061 0.0033 'International Tables Vol C Tables 4.2.6.8 and 6.1.1.4'
Cl Cl 0.1484 0.1585 'International Tables Vol C Tables 4.2.6.8 and 6.1.1.4'
Zn Zn 0.2839 1.4301 'International Tables Vol C Tables 4.2.6.8 and 6.1.1.4'
Br Br -0.2901 2.4595 'International Tables Vol C Tables 4.2.6.8 and 6.1.1.4'

loop_
_geom_angle_atom_site_label_1
_geom_angle_atom_site_label_2
_geom_angle_atom_site_label_3
_geom_angle
_geom_angle_site_symmetry_1
_geom_angle_site_symmetry_3
N1 Zn1 N1 80.42(11) 2 .
N1 Zn1 Br1 122.16(8) 2 .
N1 Zn1 Br1 106.96(7) . .
N1 Zn1 Br1 106.96(7) 2 2
N1 Zn1 Br1 122.16(8) . 2
Br1 Zn1 Br1 114.69(10) . 2
N1 Zn1 Cl1 114.2(4) 2 .
N1 Zn1 Cl1 109.7(3) . .
N1 Zn1 Cl1 109.7(3) 2 2
N1 Zn1 Cl1 114.2(4) . 2
Cl1 Zn1 Cl1 121.4(6) . 2
C5 N1 C1 119.5(2) . .
C5 N1 Zn1 126.24(19) . .
C1 N1 Zn1 114.09(16) . .
N1 C1 C2 120.9(3) . .
N1 C1 C1 115.68(13) . 2
C2 C1 C1 123.43(18) . 2
C3 C2 C1 118.9(3) . .
C3 C2 H2 120.6 . .
C1 C2 H2 120.6 . .
C4 C3 C2 120.2(3) . .
C4 C3 H3 119.9 . .
C2 C3 H3 119.9 . .
C3 C4 C5 118.7(3) . .
C3 C4 H4 120.6 . .
C5 C4 H4 120.6 . .
N1 C5 C4 121.8(3) . .
N1 C5 H5 119.1 . .
C4 C5 H5 119.1 . .

loop_
_geom_bond_atom_site_label_1
_geom_bond_atom_site_label_2
_geom_bond_distance
_geom_bond_site_symmetry_2
Zn1 N1 2.0558(19) 2
Zn1 N1 2.0559(19) .
Zn1 Br1 2.313(2) .
Zn1 Br1 2.313(2) 2
Zn1 Cl1 2.332(15) .
Zn1 Cl1 2.332(15) 2
N1 C5 1.337(3) .
N1 C1 1.346(3) .
C1 C2 1.386(3) .
C1 C1 1.487(5) 2
C2 C3 1.371(5) .
C2 H2 0.9300 .
C3 C4 1.364(5) .
C3 H3 0.9300 .
C4 C5 1.380(4) .
C4 H4 0.9300 .
C5 H5 0.9300 .

loop_
_geom_torsion_atom_site_label_1
_geom_torsion_atom_site_label_2
_geom_torsion_atom_site_label_3
_geom_torsion_atom_site_label_4
_geom_torsion
_geom_torsion_site_symmetry_1
_geom_torsion_site_symmetry_4
C5 N1 C1 C2 -1.4(4) . .
Zn1 N1 C1 C2 -177.6(2) . .
C5 N1 C1 C1 177.9(3) . 2
Zn1 N1 C1 C1 1.7(3) . 2
N1 C1 C2 C3 0.9(4) . .
C1 C1 C2 C3 -178.3(3) 2 .
C1 C2 C3 C4 0.2(5) . .
C2 C3 C4 C5 -0.8(5) . .
C1 N1 C5 C4 0.7(4) . .
Zn1 N1 C5 C4 176.4(2) . .
C3 C4 C5 N1 0.4(5) . .
